data_1545089
loop_
_publ_author_name
'Hayakawa, H.'
'Akiba, E.'
'Mizuno, M.'
'Shin, S.'
'Ono, S.'
'Hara, H.'
'Ohno, E.'

_publ_section_title
;
 The relation between superconductivity and crystal structure on
 YBa2-xSrxCu3O7-d (x=0-1.2)
;
_journal_name_full 'Journal of the Ceramic Society of Japan'
_journal_page_first 174
_journal_page_last 181
_journal_volume 98
_journal_year 1990
_chemical_formula_sum 'Ba Cu3 O7.03 Sr Y'
_chemical_name_common 'YBaSrCu3O7.03 orthorhombic phase'
_space_group_IT_number 47
_space_group_name_H-M_alt 'P m m m'
_symmetry_space_group_name_Hall '-P 2 2'
_symmetry_space_group_name_H-M 'P m m m'
_cell_angle_alpha 90
_cell_angle_beta 90
_cell_angle_gamma 90
_cell_formula_units_Z 1
_cell_length_a 3.8518(2)
_cell_length_b 3.7886(1)
_cell_length_c 11.5521(6)
_cell_volume 168.579(13)
_cod_data_source_file YBaSrCu3O7-d-ortho.cif
_cod_data_source_block YBaSrCu3O7-ortho
_cod_original_formula_sum 'Y1 Ba1 Sr1 Cu3 O7.03'
_cod_database_code 1545089

loop_
_space_group_symop_operation_xyz
'x, y, z'
'-x, -y, -z'
'-x, -y, z'
'x, y, -z'
'-x, y, -z'
'x, -y, z'
'x, -y, -z'
'-x, y, z'

loop_
_atom_site_label
_atom_site_occupancy
_atom_site_fract_x
_atom_site_fract_y
_atom_site_fract_z
_atom_site_adp_type
_atom_site_B_iso_or_equiv
_atom_site_type_symbol
BaSr 0.5000 0.500000 0.500000 0.1833(2) Biso 1.250000 Ba
BaSr 0.5000 0.500000 0.500000 0.1833(2) Biso 1.250000 Sr
Y 1.0 0.500000 0.500000 0.500000 Biso 0.100000 Y
Cu1 1.0 0.000000 0.000000 0.000000 Biso 0.970000 Cu
Cu2 1.0 0.000000 0.000000 0.3543(4) Biso 0.550000 Cu
O1 1.0 0.500000 0.000000 0.000000 Biso 2.200000 O
O1' 0.0300 0.000000 0.500000 0.000000 Biso 2.200000 O
O2 1.0 0.000000 0.000000 0.1661(10) Biso 0.200000 O
O3 1.0 0.000000 0.500000 0.3780(8) Biso 0.200000 O
O3' 1.0 0.500000 0.000000 0.3764(13) Biso 1.300000 O
